data_1522359
loop_
_publ_author_name
'Leblanc, M.'
'Le Bail, A.'
'Audier, M.'

_publ_section_title
;
 Crystalline phases related to the icosahedral Al-Li-Cu phase. A single
 crystal X-ray diffraction study of the tetragonal tau-Al56 (Cu, Zn)11
 Li33 phase
;
_journal_name_full 'Physik (Berlin)'
_journal_page_first 329
_journal_page_last 355
_journal_volume 173
_journal_year 1991
_chemical_formula_sum 'Al12.96 Li6.05 Zn1.9'
_chemical_name_systematic 'Al12.96 Zn1.9 Li6.05'
_space_group_IT_number 131
_symmetry_space_group_name_Hall '-P 4c 2'
_symmetry_space_group_name_H-M 'P 42/m m c'
_cell_angle_alpha 90
_cell_angle_beta 90
_cell_angle_gamma 90
_cell_formula_units_Z 42
_cell_length_a 14.05
_cell_length_b 14.05
_cell_length_c 83.14
_cell_volume 16412.044
_citation_journal_id_ASTM PHYBE3
_cod_data_source_file Leblanc_PHYBE3_1991_1121.cif
_cod_data_source_block Al12.96Li6.05Zn1.9
_cod_original_cell_volume 16412.04
_cod_database_code 1522359

loop_
_symmetry_equiv_pos_as_xyz
x,y,z
-y,x,z+1/2
-x,-y,z
y,-x,z+1/2
x,-y,-z
y,x,-z+1/2
-x,y,-z
-y,-x,-z+1/2
-x,-y,-z
y,-x,-z-1/2
x,y,-z
-y,x,-z-1/2
-x,y,z
-y,-x,z-1/2
x,-y,z
y,x,z-1/2

loop_
_atom_site_label
_atom_site_type_symbol
_atom_site_fract_x
_atom_site_fract_y
_atom_site_fract_z
_atom_site_occupancy
_atom_site_U_iso_or_equiv
Al57 Al 0.3548 0.086 0 0.66 0.0
Li27 Li 0 0 0.1199 1 0.0
Al28 Al 0.3116 0.4 0.1428 1 0.0
Zn11 Zn 0.1907 0.0948 0.0573 0.2 0.0
Li15 Li 0.5 0.348 0.1915 1 0.0
Al44 Al 0.3282 0 0.2087 1 0.0
Al47 Al 0.5 0.1968 0.1674 1 0.0
Li20 Li 0.5 0.708 0.0849 1 0.0
Zn12 Zn 0 0.4056 0.0576 0.31 0.0
Li22 Li 0.5 0 0.1891 1 0.0
Al8 Al 0.1871 0.1853 0.0853 0.83 0.0
Zn21 Zn 0.349 0.5 0.1944 0.19 0.0
Al19 Al 0.4068 0 0.153 0.76 0.0
Li25 Li 0 0.5 0.1874 1 0.0
Zn15 Zn 0.1543 0.5 0.0989 0.37 0.0
Al14 Al 0 0.0952 0.0779 0.56 0.0
Li9 Li 0 0.182 0.1026 1 0.0
Li21 Li 0.202 0.5 0 1 0.0
Al17 Al 0.3461 0 0.1223 0.52 0.0
Li23 Li 0 0.162 0 1 0.0
Al61 Al 0.2104 0 0.0275 0.37 0.0
Al26 Al 0.5 0.5 0.2128 0.36 0.0
Al30 Al 0.4067 0.3332 0.1175 1 0.0
Al2 Al 0.0967 0.3153 0.1816 0.69 0.0
Zn18 Zn 0 0.4129 0.1598 0.28 0.0
Al40 Al 0 0.0917 0.2166 1 0.0
Al5 Al 0.1564 0.3178 0.1512 0.69 0.0
Li18 Li 0.109 0.5 0.1352 1 0.0
Al4 Al 0.1648 0.3096 0.016 0.75 0.0
Al27 Al 0.5 0 0.105 0.76 0.0
Zn28 Zn 0.5 0.3952 0.2378 0.04 0.0
Li12 Li 0.115 0.5 0.0326 1 0.0
Li8 Li 0.6818 0.1949 0.0325 1 0.0
Li28 Li 0 0 0.25 1 0.0
Al25 Al 0.3148 0.5 0.0532 0.83 0.0
Zn8 Zn 0.1871 0.1853 0.0853 0.17 0.0
Li1 Li 0.1856 0.3113 0.115 1 0.0
Zn13 Zn 0.3438 0.3438 0.25 0.62 0.0
Al37 Al 0.3598 0.1721 0.1023 1 0.0
Li3 Li 0.3042 0.2023 0.1421 1 0.0
Al33 Al 0.3612 0.3379 0.2143 1 0.0
Zn6 Zn 0.0976 0.1504 0.0311 0.21 0.0
Al58 Al 0.1695 0 0.2296 0.56 0.0
Li19 Li 0 0.168 0.0647 1 0.0
Al29 Al 0.0944 0.1853 0.2392 1 0.0
Al20 Al 0 0.4068 0.1078 0.71 0.0
Zn27 Zn 0.5 0 0.105 0.24 0.0
Al16 Al 0.154 0.5 0.0674 0.74 0.0
Al42 Al 0 0.1538 0.1873 1 0.0
Zn20 Zn 0 0.4068 0.1078 0.29 0.0
Al54 Al 0.5 0.3052 0.0248 0.72 0.0
Li5 Li 0.3011 0.3104 0.1755 1 0.0
Zn14 Zn 0 0.0952 0.0779 0.44 0.0
Al35 Al 0.1908 0.343 0.2328 1 0.0
Al24 Al 0 0.3144 0.1332 0.87 0.0
Zn4 Zn 0.1648 0.3096 0.016 0.25 0.0
Zn9 Zn 0.4066 0.3377 0.0526 0.25 0.0
Li11 Li 0.5 0.138 0.1297 1 0.0
Al32 Al 0.3192 0.4019 0.0254 1 0.0
Al50 Al 0.5 0.5 0.068 1 0.0
Zn22 Zn 0 0.3162 0.0308 0.23 0.0
Zn23 Zn 0.0917 0.5 0.2252 0.24 0.0
Al11 Al 0.1907 0.0948 0.0573 0.8 0.0
Li13 Li 0.377 0 0.2479 1 0.0
Al23 Al 0.0917 0.5 0.2252 0.76 0.0
Li7 Li 0.193 0.19 0.2036 1 0.0
Al55 Al 0.3636 0 0.0547 0.71 0.0
Al36 Al 0.095 0.1504 0.1372 1 0.0
Al6 Al 0.0976 0.1504 0.0311 0.79 0.0
Al59 Al 0.4278 0 0.0261 0.7 0.0
Li4 Li 0.3029 0.3882 0.0854 1 0.0
Al15 Al 0.1543 0.5 0.0989 0.63 0.0
Al62 Al 0.4077 0.5 0 0.94 0.0
Zn10 Zn 0.1926 0.0928 0.1123 0.17 0.0
Al46 Al 0.0966 0 0.0854 1 0.0
Al13 Al 0.3438 0.3438 0.25 0.38 0.0
Al41 Al 0.4073 0.5 0.1646 1 0.0
Al10 Al 0.1926 0.0928 0.1123 0.83 0.0
Al21 Al 0.349 0.5 0.1944 0.81 0.0
Zn7 Zn 0.1886 0.4056 0.2025 0.16 0.0
Al9 Al 0.4066 0.3377 0.0526 0.75 0.0
Zn16 Zn 0.154 0.5 0.0674 0.26 0.0
Al7 Al 0.1886 0.4056 0.2025 0.84 0.0
Zn2 Zn 0.0967 0.3153 0.1816 0.31 0.0
Al31 Al 0.1509 0.1485 0.1679 1 0.0
Zn17 Zn 0.3461 0 0.1223 0.48 0.0
Al12 Al 0 0.4056 0.0576 0.69 0.0
Zn26 Zn 0.5 0.5 0.2128 0.64 0.0
Li16 Li 0.332 0.5 0.2294 1 0.0
Al63 Al 0 0 0.0146 0.94 0.0
Li17 Li 0.327 0 0.0877 1 0.0
Li10 Li 0.5 0.147 0.048 1 0.0
Li2 Li 0.1788 0.3241 0.0534 1 0.0
Al56 Al 0.5 0.1449 0.0147 0.7 0.0
Zn3 Zn 0.0955 0.3453 0.083 0.35 0.0
Al51 Al 0.5 0.3952 0.2378 0.96 0.0
Zn25 Zn 0.3148 0.5 0.0532 0.17 0.0
Al1 Al 0.3467 0.1882 0.0681 0.77 0.0
Li24 Li 0.5 0.5 0.032 1 0.0
Al49 Al 0 0.4047 0 1 0.0
Zn5 Zn 0.1564 0.3178 0.1512 0.31 0.0
Al60 Al 0.345 0.2874 0 0.5 0.0
Al22 Al 0 0.3162 0.0308 0.77 0.0
Al48 Al 0.5 0.5 0.1006 1 0.0
Li14 Li 0.197 0 0.146 1 0.0
Al45 Al 0.3116 0.5 0.1143 1 0.0
Zn24 Zn 0 0.3144 0.1332 0.13 0.0
Al43 Al 0.5 0.1997 0.2468 1 0.0
Al3 Al 0.0955 0.3453 0.083 0.65 0.0
Al38 Al 0.4048 0.1834 0.1993 1 0.0
Al53 Al 0.1853 0.1417 0 0.8 0.0
Li26 Li 0 0 0.0486 1 0.0
Zn19 Zn 0.4068 0 0.153 0.24 0.0
Al52 Al 0.5 0.3324 0.1495 0.9 0.0
Zn1 Zn 0.3467 0.1882 0.0681 0.23 0.0
Li6 Li 0.2938 0.168 0.2338 1 0.0
Al39 Al 0.5 0.0911 0.222 1 0.0
Al18 Al 0 0.4129 0.1598 0.72 0.0
Al34 Al 0.3161 0.094 0.1766 1 0.0
